data_4060342
_publ_section_title
;
  Synthesis and Crystallographic Characterization of New Mn(I)
  Complexes of Donor-Functionalized Indenes
;
_journal_name_full Organometallics
_journal_paper_doi 10.1021/om0490435
_journal_year 2005
_chemical_formula_moiety 'C21 H26 Mn N O4 P, B F4'
_chemical_formula_sum 'C21 H26 B F4 Mn N O4 P'
_chemical_formula_weight 529.15
_space_group_IT_number 14
_symmetry_cell_setting monoclinic
_symmetry_space_group_name_Hall '-P 2ybc'
_symmetry_space_group_name_H-M 'P 1 21/c 1'
_cell_angle_alpha 90.00
_cell_angle_beta 96.3604(9)
_cell_angle_gamma 90.00
_cell_formula_units_Z 4
_cell_length_a 8.1358(4)
_cell_length_b 19.1164(9)
_cell_length_c 15.9808(7)
_cell_measurement_temperature 193(2)
_cell_volume 2470.2(2)
_diffrn_ambient_temperature 193(2)
_exptl_crystal_density_diffrn 1.423
_cod_depositor_comments
;
The following automatic conversions were performed:
'_symmetry_cell_setting' value 'Monoclinic' changed to 'monoclinic'
according to '/home/saulius/struct/CIF-dictionaries/cif_core.dic'
dictionary named 'cif_core.dic' version 2.4.1 from 2010-06-29.

Automatic conversion script
Id: cif_fix_enum 1527 2010-12-29 10:47:43Z saulius 
;
_cod_original_sg_symbol_H-M 'P 21/c'
_cod_database_code 4060342

loop_
_symmetry_equiv_pos_as_xyz
'x, y, z'
'-x, y+1/2, -z+1/2'
'-x, -y, -z'
'x, -y-1/2, z-1/2'

loop_
_atom_site_label
_atom_site_type_symbol
_atom_site_fract_x
_atom_site_fract_y
_atom_site_fract_z
_atom_site_U_iso_or_equiv
_atom_site_adp_type
_atom_site_occupancy
_atom_site_symmetry_multiplicity
_atom_site_calc_flag
_atom_site_refinement_flags
_atom_site_disorder_assembly
_atom_site_disorder_group
Mn Mn 0.07578(5) 0.459099(18) 0.19175(2) 0.02872(13) Uani 1 1 d . . .
P P 0.16057(7) 0.34261(3) 0.20501(4) 0.02426(15) Uani 1 1 d . . .
O11 O -0.0075(3) 0.61019(11) 0.16931(16) 0.0599(6) Uani 1 1 d . . .
O12 O -0.1179(3) 0.43603(12) 0.02706(13) 0.0538(6) Uani 1 1 d . . .
O13 O 0.3730(3) 0.49413(13) 0.10567(16) 0.0592(6) Uani 1 1 d . . .
O14 O -0.2546(3) 0.43569(13) 0.25445(16) 0.0558(6) Uani 1 1 d . . .
N N 0.2208(3) 0.47215(11) 0.31504(14) 0.0349(5) Uani 1 1 d . . .
C1 C 0.4572(3) 0.40800(14) 0.41131(15) 0.0336(5) Uani 1 1 d . . .
H1A H 0.4106 0.4183 0.4646 0.040 Uiso 1 1 calc R . .
H1B H 0.5494 0.4407 0.4049 0.040 Uiso 1 1 calc R . .
C2 C 0.3264(3) 0.41160(13) 0.33677(15) 0.0288(5) Uani 1 1 d . . .
C3 C 0.3099(3) 0.35045(13) 0.29551(14) 0.0272(5) Uani 1 1 d . . .
C3A C 0.4236(3) 0.29878(13) 0.33951(15) 0.0296(5) Uani 1 1 d . . .
C4 C 0.4499(3) 0.22847(14) 0.32375(17) 0.0364(6) Uani 1 1 d . . .
H4 H 0.3892 0.2054 0.2776 0.044 Uiso 1 1 calc R . .
C5 C 0.5674(3) 0.19277(15) 0.37740(18) 0.0406(6) Uani 1 1 d . . .
H5 H 0.5871 0.1446 0.3678 0.049 Uiso 1 1 calc R . .
C6 C 0.6560(3) 0.22636(16) 0.44438(18) 0.0430(7) Uani 1 1 d . . .
H6 H 0.7358 0.2009 0.4801 0.052 Uiso 1 1 calc R . .
C7 C 0.6302(3) 0.29680(16) 0.46038(16) 0.0391(6) Uani 1 1 d . . .
H7 H 0.6920 0.3197 0.5063 0.047 Uiso 1 1 calc R . .
C7A C 0.5122(3) 0.33278(14) 0.40781(15) 0.0318(5) Uani 1 1 d . . .
C11 C 0.0241(4) 0.55349(15) 0.18262(18) 0.0408(6) Uani 1 1 d . . .
C12 C -0.0402(3) 0.44417(14) 0.09050(17) 0.0367(6) Uani 1 1 d . . .
C13 C 0.2642(4) 0.47845(14) 0.14000(18) 0.0389(6) Uani 1 1 d . . .
C14 C -0.1250(3) 0.44317(14) 0.23649(17) 0.0372(6) Uani 1 1 d . . .
C21 C 0.2695(3) 0.30178(14) 0.12133(16) 0.0331(5) Uani 1 1 d . . .
H21 H 0.2632 0.2501 0.1298 0.040 Uiso 1 1 calc R . .
C22 C 0.4535(3) 0.32017(17) 0.12809(18) 0.0437(7) Uani 1 1 d . . .
H22A H 0.5046 0.3106 0.1854 0.052 Uiso 1 1 calc R . .
H22B H 0.4662 0.3699 0.1153 0.052 Uiso 1 1 calc R . .
H22C H 0.5075 0.2918 0.0880 0.052 Uiso 1 1 calc R . .
C23 C 0.1883(4) 0.3162(2) 0.03204(18) 0.0520(8) Uani 1 1 d . . .
H23A H 0.0712 0.3032 0.0279 0.062 Uiso 1 1 calc R . .
H23B H 0.2437 0.2887 -0.0083 0.062 Uiso 1 1 calc R . .
H23C H 0.1980 0.3661 0.0193 0.062 Uiso 1 1 calc R . .
C24 C 0.0227(3) 0.27228(13) 0.23453(17) 0.0328(5) Uani 1 1 d . . .
H24 H 0.0906 0.2286 0.2397 0.039 Uiso 1 1 calc R . .
C25 C -0.1194(4) 0.25863(17) 0.1659(2) 0.0499(7) Uani 1 1 d . . .
H25A H -0.0751 0.2511 0.1120 0.060 Uiso 1 1 calc R . .
H25B H -0.1940 0.2990 0.1612 0.060 Uiso 1 1 calc R . .
H25C H -0.1805 0.2169 0.1803 0.060 Uiso 1 1 calc R . .
C26 C -0.0376(4) 0.28459(17) 0.3203(2) 0.0495(7) Uani 1 1 d . . .
H26A H 0.0576 0.2926 0.3624 0.059 Uiso 1 1 calc R . .
H26B H -0.0989 0.2434 0.3362 0.059 Uiso 1 1 calc R . .
H26C H -0.1102 0.3256 0.3174 0.059 Uiso 1 1 calc R . .
C27 C 0.1088(4) 0.4802(2) 0.38317(18) 0.0535(8) Uani 1 1 d . . .
H27A H 0.0345 0.5200 0.3700 0.064 Uiso 1 1 calc R . .
H27B H 0.1755 0.4884 0.4372 0.064 Uiso 1 1 calc R . .
H27C H 0.0434 0.4375 0.3867 0.064 Uiso 1 1 calc R . .
C28 C 0.3285(5) 0.53616(15) 0.3186(2) 0.0562(9) Uani 1 1 d . . .
H28A H 0.2603 0.5773 0.3028 0.067 Uiso 1 1 calc R . .
H28B H 0.4121 0.5308 0.2794 0.067 Uiso 1 1 calc R . .
H28C H 0.3834 0.5421 0.3759 0.067 Uiso 1 1 calc R . .
F1 F -0.2678(2) 0.53649(8) 0.41183(11) 0.0490(4) Uani 1 1 d . . .
F2 F -0.3948(2) 0.64024(10) 0.38252(15) 0.0649(6) Uani 1 1 d . . .
F3A F -0.1813(5) 0.6069(2) 0.3125(3) 0.0766(10) Uiso 0.60 1 d P A 1
F4A F -0.1344(5) 0.6371(2) 0.4451(3) 0.0800(11) Uiso 0.60 1 d P A 1
F3B F -0.2827(8) 0.5842(3) 0.2833(4) 0.0736(15) Uiso 0.40 1 d P B 2
F4B F -0.1147(8) 0.6304(3) 0.3807(4) 0.0778(16) Uiso 0.40 1 d P B 2
B1A B -0.2419(7) 0.6051(3) 0.3895(4) 0.0349(13) Uiso 0.60 1 d P A 1
B1B B -0.2742(12) 0.5979(5) 0.3641(7) 0.038(2) Uiso 0.40 1 d P B 2

loop_
_atom_site_aniso_label
_atom_site_aniso_U_11
_atom_site_aniso_U_22
_atom_site_aniso_U_33
_atom_site_aniso_U_23
_atom_site_aniso_U_13
_atom_site_aniso_U_12
Mn 0.0329(2) 0.0243(2) 0.0278(2) 0.00153(13) -0.00179(15) 0.00337(14)
P 0.0241(3) 0.0241(3) 0.0241(3) -0.0006(2) 0.0007(2) 0.0019(2)
O11 0.0857(17) 0.0304(11) 0.0636(15) 0.0079(10) 0.0085(13) 0.0152(11)
O12 0.0602(13) 0.0574(13) 0.0391(11) 0.0030(10) -0.0157(10) 0.0020(11)
O13 0.0530(13) 0.0574(14) 0.0695(16) 0.0127(12) 0.0173(12) -0.0075(11)
O14 0.0404(12) 0.0616(14) 0.0672(15) -0.0075(12) 0.0134(10) 0.0052(10)
N 0.0426(12) 0.0281(10) 0.0323(11) -0.0055(8) -0.0040(9) 0.0058(9)
C1 0.0346(12) 0.0381(14) 0.0265(12) -0.0024(10) -0.0028(10) 0.0019(11)
C2 0.0299(11) 0.0309(12) 0.0251(11) 0.0013(9) 0.0007(9) 0.0017(9)
C3 0.0260(11) 0.0306(12) 0.0246(11) 0.0005(9) 0.0006(9) 0.0030(9)
C3A 0.0283(11) 0.0347(13) 0.0258(11) 0.0050(9) 0.0037(9) 0.0042(10)
C4 0.0362(13) 0.0354(14) 0.0372(14) 0.0026(11) 0.0023(11) 0.0075(11)
C5 0.0401(14) 0.0392(14) 0.0434(15) 0.0087(12) 0.0086(12) 0.0133(12)
C6 0.0371(14) 0.0563(17) 0.0363(14) 0.0173(13) 0.0069(11) 0.0181(13)
C7 0.0351(13) 0.0552(17) 0.0266(12) 0.0060(11) 0.0011(10) 0.0066(12)
C7A 0.0296(12) 0.0400(14) 0.0261(12) 0.0034(10) 0.0044(9) 0.0029(10)
C11 0.0512(16) 0.0320(14) 0.0383(15) 0.0010(11) 0.0003(12) 0.0036(12)
C12 0.0412(14) 0.0313(12) 0.0360(14) 0.0047(10) -0.0027(11) 0.0039(11)
C13 0.0441(15) 0.0309(13) 0.0407(15) 0.0045(11) -0.0003(12) -0.0007(11)
C14 0.0403(15) 0.0326(13) 0.0379(14) -0.0019(11) 0.0002(11) 0.0070(11)
C21 0.0329(12) 0.0367(13) 0.0297(12) -0.0059(10) 0.0037(10) 0.0049(10)
C22 0.0338(14) 0.0594(18) 0.0392(15) -0.0039(13) 0.0102(11) 0.0071(13)
C23 0.0487(17) 0.077(2) 0.0295(14) -0.0138(14) 0.0004(12) 0.0077(16)
C24 0.0271(11) 0.0275(12) 0.0439(14) 0.0041(10) 0.0046(10) 0.0012(9)
C25 0.0312(14) 0.0486(17) 0.068(2) -0.0018(15) -0.0039(13) -0.0084(12)
C26 0.0519(17) 0.0431(16) 0.0574(19) 0.0118(14) 0.0237(15) 0.0014(13)
C27 0.0577(19) 0.067(2) 0.0342(15) -0.0119(14) -0.0009(13) 0.0302(16)
C28 0.070(2) 0.0302(15) 0.061(2) -0.0043(13) -0.0265(17) -0.0039(14)
F1 0.0618(11) 0.0343(9) 0.0512(10) 0.0077(7) 0.0069(8) -0.0026(7)
F2 0.0550(11) 0.0408(10) 0.1017(17) 0.0015(10) 0.0207(11) 0.0057(8)

loop_
_geom_bond_atom_site_label_1
_geom_bond_atom_site_label_2
_geom_bond_distance
_geom_bond_site_symmetry_2
_geom_bond_publ_flag
Mn C12 1.803(3) . ?
Mn C11 1.855(3) . ?
Mn C13 1.858(3) . ?
Mn C14 1.879(3) . ?
Mn N 2.196(2) . ?
Mn P 2.3340(7) . ?
P C3 1.789(2) . ?
P C24 1.845(2) . ?
P C21 1.856(2) . ?
O11 C11 1.129(3) . ?
O12 C12 1.144(3) . ?
O13 C13 1.132(4) . ?
O14 C14 1.132(4) . ?
N C2 1.460(3) . ?
N C28 1.502(4) . ?
N C27 1.503(4) . ?
C1 C2 1.509(3) . ?
C1 C7A 1.509(4) . ?
C2 C3 1.341(3) . ?
C3 C3A 1.477(3) . ?
C3A C4 1.388(4) . ?
C3A C7A 1.400(4) . ?
C4 C5 1.391(4) . ?
C5 C6 1.381(4) . ?
C6 C7 1.391(4) . ?
C7 C7A 1.386(3) . ?
C21 C22 1.530(4) . ?
C21 C23 1.530(4) . ?
C24 C26 1.524(4) . ?
C24 C25 1.526(4) . ?
F1 B1A 1.381(6) . ?
F1 B1B 1.398(9) . ?
F2 B1B 1.331(9) . ?
F2 B1A 1.407(6) . ?
F3A B1A 1.376(7) . ?
F4A B1A 1.326(8) . ?
F3B B1B 1.311(12) . ?
F4B B1B 1.437(12) . ?
